data_7230354
loop_
_publ_author_name
'Alapour, S.'
'Zamisa, S. J.'
'Silva, J. R. A.'
'Alves, C. N.'
'Omondi, B.'
'Ramjugernath, D.'
'Koorbanally, N. A.'

_publ_section_title
;
 Investigations into the flexibility of the 3D structure and rigid
 backbone of quinoline by fluorine addition to enhance its blue emission
;
_journal_issue 16
_journal_name_full CrystEngComm
_journal_page_first 2316
_journal_paper_doi 10.1039/C8CE00094H
_journal_volume 20
_journal_year 2018
_chemical_formula_moiety 'C20 H11 F6 N'
_chemical_formula_sum 'C20 H11 F6 N'
_chemical_formula_weight 379.30
_space_group_crystal_system triclinic
_space_group_IT_number 2
_space_group_name_Hall '-P 1'
_space_group_name_H-M_alt 'P -1'
_symmetry_space_group_name_Hall '-P 1'
_symmetry_space_group_name_H-M 'P -1'
_atom_sites_solution_hydrogens geom
_audit_creation_method SHELXL-2014
_audit_update_record
;
2017-11-10 deposited with the CCDC.
2018-03-23 downloaded from the CCDC.
;
_cell_angle_alpha 102.4830(10)
_cell_angle_beta 100.815(2)
_cell_angle_gamma 90.058(3)
_cell_formula_units_Z 4
_cell_length_a 9.6056(4)
_cell_length_b 9.6645(3)
_cell_length_c 18.9511(9)
_cell_measurement_reflns_used 9985
_cell_measurement_temperature 100(2)
_cell_measurement_theta_max 28.26
_cell_measurement_theta_min 2.61
_cell_volume 1685.61(12)
_computing_cell_refinement 'SAINT-plus (Bruker, 2008)'
_computing_data_collection 'APEX2 (Bruker, 2008)'
_computing_data_reduction 'SAINT-Plus and XPREP (Bruker, 2008)'
_computing_molecular_graphics 'ORTEP3 (Farrugia, 2012)'
_computing_publication_material 'WinGX (Farrugia, 2012)'
_computing_structure_refinement 'SHELXL-2014 (Sheldrick, 2014)'
_computing_structure_solution 'SHELXL-2014 (Sheldrick, 2014)'
_diffrn_ambient_temperature 100(2)
_diffrn_measured_fraction_theta_full 0.992
_diffrn_measured_fraction_theta_max 0.992
_diffrn_measurement_device_type 'Bruker APEX-II CCD'
_diffrn_measurement_method '\f and \w scans'
_diffrn_radiation_monochromator graphite
_diffrn_radiation_source 'sealed tube'
_diffrn_radiation_type MoK\a
_diffrn_radiation_wavelength 0.71073
_diffrn_reflns_av_R_equivalents 0.0322
_diffrn_reflns_av_unetI/netI 0.0288
_diffrn_reflns_Laue_measured_fraction_full 0.992
_diffrn_reflns_Laue_measured_fraction_max 0.992
_diffrn_reflns_limit_h_max 10
_diffrn_reflns_limit_h_min -11
_diffrn_reflns_limit_k_max 11
_diffrn_reflns_limit_k_min -11
_diffrn_reflns_limit_l_max 22
_diffrn_reflns_limit_l_min -19
_diffrn_reflns_number 21236
_diffrn_reflns_point_group_measured_fraction_full 0.992
_diffrn_reflns_point_group_measured_fraction_max 0.992
_diffrn_reflns_theta_full 25.242
_diffrn_reflns_theta_max 25.499
_diffrn_reflns_theta_min 2.160
_exptl_absorpt_coefficient_mu 0.134
_exptl_absorpt_correction_T_max 0.991
_exptl_absorpt_correction_T_min 0.956
_exptl_absorpt_correction_type multi-scan
_exptl_absorpt_process_details 'SADABS (Bruker, 2012)'
_exptl_crystal_colour colourless
_exptl_crystal_density_diffrn 1.495
_exptl_crystal_description block
_exptl_crystal_F_000 768
_exptl_crystal_recrystallization_method 'Re-crystallisation from solvent: Chloroform'
_exptl_crystal_size_max 0.260
_exptl_crystal_size_mid 0.240
_exptl_crystal_size_min 0.130
_refine_diff_density_max 0.773
_refine_diff_density_min -0.632
_refine_diff_density_rms 0.058
_refine_ls_extinction_method none
_refine_ls_goodness_of_fit_ref 1.039
_refine_ls_hydrogen_treatment constr
_refine_ls_matrix_type full
_refine_ls_number_parameters 502
_refine_ls_number_reflns 6222
_refine_ls_number_restraints 6
_refine_ls_restrained_S_all 1.040
_refine_ls_R_factor_all 0.0610
_refine_ls_R_factor_gt 0.0498
_refine_ls_shift/su_max 0.001
_refine_ls_shift/su_mean 0.000
_refine_ls_structure_factor_coef Fsqd
_refine_ls_weighting_details 'w=1/[\s^2^(Fo^2^)+(0.0714P)^2^+1.3703P] where P=(Fo^2^+2Fc^2^)/3'
_refine_ls_weighting_scheme calc
_refine_ls_wR_factor_gt 0.1321
_refine_ls_wR_factor_ref 0.1418
_reflns_Friedel_coverage 0.000
_reflns_number_gt 5114
_reflns_number_total 6222
_reflns_threshold_expression 'I > 2\s(I)'
_cod_data_source_file c8ce00094h2.cif
_cod_data_source_block 4M
_cod_depositor_comments 'Adding full bibliography for 7230349--7230358.cif.'
_cod_database_code 7230354
_shelx_space_group_comment
;
The symmetry employed for this shelxl refinement is uniquely defined
by the following loop, which should always be used as a source of
symmetry information in preference to the above space-group names.
They are only intended as comments.
;
_shelx_estimated_absorpt_t_min 0.966
_shelx_estimated_absorpt_t_max 0.983
_shelxl_version_number 2014-3

loop_
_space_group_symop_operation_xyz
'x, y, z'
'-x, -y, -z'

loop_
_atom_site_label
_atom_site_type_symbol
_atom_site_fract_x
_atom_site_fract_y
_atom_site_fract_z
_atom_site_U_iso_or_equiv
_atom_site_adp_type
_atom_site_occupancy
_atom_site_site_symmetry_order
_atom_site_calc_flag
_atom_site_refinement_flags_posn
_atom_site_refinement_flags_adp
_atom_site_refinement_flags_occupancy
_atom_site_disorder_assembly
_atom_site_disorder_group
F7 F 1.45179(16) 0.92432(17) 1.20823(8) 0.0479(4) Uani 1 1 d . . . . .
F8 F 1.50604(18) 0.74129(16) 1.13173(12) 0.0732(6) Uani 1 1 d . . . . .
F9 F 1.50706(15) 0.94680(17) 1.10723(9) 0.0488(4) Uani 1 1 d . . . . .
F1 F 0.51879(15) 0.89102(15) 0.37561(9) 0.0463(4) Uani 1 1 d . . . . .
F6 F 1.54716(18) 0.54844(16) 0.85582(10) 0.0594(5) Uani 1 1 d . . . . .
F5 F 1.44729(16) 0.7238(2) 0.91565(7) 0.0546(5) Uani 1 1 d . . . . .
F2 F 0.74176(16) 0.93858(15) 0.40022(9) 0.0484(4) Uani 1 1 d . . . . .
F3 F 0.65052(19) 0.79254(16) 0.30130(8) 0.0529(4) Uani 1 1 d . . . . .
F4 F 1.59069(15) 0.75833(17) 0.84777(8) 0.0449(4) Uani 1 1 d . . . . .
C40 C 0.8820(2) 0.0565(2) 0.62991(12) 0.0310(5) Uani 1 1 d D . . . .
C37 C 0.9148(2) 0.1661(2) 0.70028(11) 0.0233(4) Uani 1 1 d . . . . .
C38 C 0.8192(2) 0.2715(2) 0.71572(12) 0.0271(5) Uani 1 1 d . . . . .
H38 H 0.7313 0.2712 0.6829 0.033 Uiso 1 1 calc R U . . .
C39 C 0.8536(2) 0.3766(2) 0.77933(12) 0.0266(5) Uani 1 1 d . . . . .
H39 H 0.7888 0.4489 0.7900 0.032 Uiso 1 1 calc R U . . .
C34 C 0.9820(2) 0.3777(2) 0.82801(11) 0.0229(4) Uani 1 1 d . . . . .
C33 C 1.0214(2) 0.4908(2) 0.89169(11) 0.0245(4) Uani 1 1 d . . . . .
C32 C 1.0567(2) 0.5878(2) 0.94375(11) 0.0235(4) Uani 1 1 d . . . . .
C23 C 1.1028(2) 0.7041(2) 1.00490(11) 0.0216(4) Uani 1 1 d . . . . .
C24 C 1.0056(2) 0.8076(2) 1.02949(11) 0.0207(4) Uani 1 1 d . . . . .
C25 C 0.8597(2) 0.7991(2) 0.99786(11) 0.0245(4) Uani 1 1 d . . . . .
H25 H 0.8216 0.7219 0.9585 0.029 Uiso 1 1 calc R U . . .
C26 C 0.7736(2) 0.9023(2) 1.02396(12) 0.0276(5) Uani 1 1 d . . . . .
H26 H 0.6753 0.8961 1.0028 0.033 Uiso 1 1 calc R U . . .
C27 C 0.8287(2) 1.0178(2) 1.08201(12) 0.0271(5) Uani 1 1 d . . . . .
H27 H 0.7666 1.0883 1.0990 0.033 Uiso 1 1 calc R U . . .
C30 C 1.4367(3) 0.8611(2) 1.13708(14) 0.0360(6) Uani 1 1 d . . . . .
C21 C 1.2836(2) 0.8374(2) 1.09877(12) 0.0252(4) Uani 1 1 d . . . . .
C22 C 1.2421(2) 0.7193(2) 1.04039(12) 0.0244(4) Uani 1 1 d . . . . .
H22 H 1.3088 0.6516 1.0258 0.029 Uiso 1 1 calc R U . . .
C29 C 1.0610(2) 0.9236(2) 1.08862(11) 0.0210(4) Uani 1 1 d . . . . .
N2 N 1.20006(18) 0.93691(17) 1.12269(9) 0.0232(4) Uani 1 1 d . . . . .
C28 C 0.9693(2) 1.0314(2) 1.11460(11) 0.0231(4) Uani 1 1 d . . . . .
C31 C 1.0290(2) 1.1546(2) 1.17628(12) 0.0292(5) Uani 1 1 d . . . . .
H31A H 0.9545 1.2217 1.1852 0.044 Uiso 1 1 calc R U . . .
H31B H 1.1070 1.2022 1.1628 0.044 Uiso 1 1 calc R U . . .
H31C H 1.0645 1.1202 1.2211 0.044 Uiso 1 1 calc R U . . .
C36 C 1.0417(2) 0.1642(2) 0.74915(11) 0.0229(4) Uani 1 1 d . . . . .
H36 H 1.1054 0.0908 0.7388 0.027 Uiso 1 1 calc R U . . .
C35 C 1.0758(2) 0.2689(2) 0.81289(11) 0.0233(4) Uani 1 1 d . . . . .
H35 H 1.1624 0.2671 0.8464 0.028 Uiso 1 1 calc R U . . .
C10 C 0.6431(2) 0.8336(2) 0.37237(12) 0.0277(5) Uani 1 1 d . . . . .
C1 C 0.6655(2) 0.7126(2) 0.41139(11) 0.0214(4) Uani 1 1 d . . . . .
C2 C 0.7836(2) 0.7158(2) 0.46772(11) 0.0213(4) Uani 1 1 d . . . . .
H2 H 0.8496 0.7947 0.4828 0.026 Uiso 1 1 calc R U . . .
C3 C 0.8019(2) 0.6018(2) 0.50083(11) 0.0198(4) Uani 1 1 d . . . . .
C12 C 0.9189(2) 0.6033(2) 0.56010(11) 0.0211(4) Uani 1 1 d . . . . .
C13 C 1.0165(2) 0.6122(2) 0.61101(11) 0.0213(4) Uani 1 1 d . . . . .
C14 C 1.1344(2) 0.6266(2) 0.67122(10) 0.0201(4) Uani 1 1 d . . . . .
C15 C 1.2261(2) 0.7465(2) 0.69013(11) 0.0227(4) Uani 1 1 d . . . . .
H15 H 1.2100 0.8189 0.6630 0.027 Uiso 1 1 calc R U . . .
C16 C 1.3403(2) 0.7606(2) 0.74821(11) 0.0239(4) Uani 1 1 d . . . . .
H16 H 1.4024 0.8425 0.7609 0.029 Uiso 1 1 calc R U . . .
C17 C 1.3639(2) 0.6550(2) 0.78779(11) 0.0236(4) Uani 1 1 d . . . . .
C20 C 1.4858(2) 0.6703(2) 0.85145(12) 0.0297(5) Uani 1 1 d . . . . .
N1 N 0.56793(18) 0.60912(17) 0.38683(9) 0.0218(4) Uani 1 1 d . . . . .
C9 C 0.5847(2) 0.4941(2) 0.41800(11) 0.0198(4) Uani 1 1 d . . . . .
C4 C 0.7018(2) 0.4842(2) 0.47520(10) 0.0193(4) Uani 1 1 d . . . . .
C5 C 0.7153(2) 0.3602(2) 0.50350(11) 0.0238(4) Uani 1 1 d . . . . .
H5 H 0.7936 0.3524 0.5412 0.029 Uiso 1 1 calc R U . . .
C6 C 0.6157(2) 0.2518(2) 0.47657(12) 0.0273(5) Uani 1 1 d . . . . .
H6 H 0.6249 0.1686 0.4958 0.033 Uiso 1 1 calc R U . . .
C7 C 0.4993(2) 0.2617(2) 0.42045(12) 0.0271(5) Uani 1 1 d . . . . .
H7 H 0.4314 0.1845 0.4027 0.032 Uiso 1 1 calc R U . . .
C8 C 0.4808(2) 0.3791(2) 0.39067(11) 0.0226(4) Uani 1 1 d . . . . .
C11 C 0.3572(2) 0.3890(2) 0.33076(12) 0.0288(5) Uani 1 1 d . . . . .
H11A H 0.3054 0.2968 0.3132 0.043 Uiso 1 1 calc R U . . .
H11B H 0.3916 0.4158 0.2899 0.043 Uiso 1 1 calc R U . . .
H11C H 0.2938 0.4607 0.3500 0.043 Uiso 1 1 calc R U . . .
C19 C 1.1600(2) 0.5205(2) 0.71142(11) 0.0240(4) Uani 1 1 d . . . . .
H19 H 1.0985 0.4382 0.6988 0.029 Uiso 1 1 calc R U . . .
C18 C 1.2738(2) 0.5350(2) 0.76907(11) 0.0251(4) Uani 1 1 d . . . . .
H18 H 1.2907 0.4626 0.7961 0.030 Uiso 1 1 calc R U . . .
F11A F 0.9239(2) 0.10730(19) 0.57348(9) 0.0492(6) Uani 0.850(4) 1 d . . P A 1
F10A F 0.74687(17) 0.0271(2) 0.60397(11) 0.0501(6) Uani 0.850(4) 1 d . . P A 1
F12A F 0.9549(2) -0.05697(18) 0.63041(10) 0.0589(7) Uani 0.850(4) 1 d . . P A 1
F10B F 0.8273(10) -0.0537(7) 0.6463(6) 0.065(4) Uiso 0.150(4) 1 d D . P A 2
F12B F 0.7881(8) 0.0890(11) 0.5779(4) 0.064(4) Uiso 0.150(4) 1 d D . P A 2
F11B F 0.9889(7) 0.0107(11) 0.5999(5) 0.070(4) Uiso 0.150(4) 1 d D . P A 2

loop_
_atom_site_aniso_label
_atom_site_aniso_U_11
_atom_site_aniso_U_22
_atom_site_aniso_U_33
_atom_site_aniso_U_23
_atom_site_aniso_U_13
_atom_site_aniso_U_12
F7 0.0392(8) 0.0565(9) 0.0393(8) 0.0084(7) -0.0112(7) -0.0022(7)
F8 0.0416(9) 0.0323(8) 0.1188(16) -0.0020(9) -0.0301(10) 0.0159(7)
F9 0.0272(8) 0.0552(9) 0.0625(10) 0.0063(8) 0.0125(7) -0.0058(7)
F1 0.0309(8) 0.0374(8) 0.0811(11) 0.0299(8) 0.0172(7) 0.0179(6)
F6 0.0512(10) 0.0413(9) 0.0696(11) 0.0098(8) -0.0260(8) 0.0131(7)
F5 0.0349(8) 0.1009(13) 0.0220(7) 0.0047(8) 0.0006(6) 0.0072(8)
F2 0.0399(8) 0.0354(8) 0.0712(11) 0.0286(7) -0.0053(7) -0.0063(6)
F3 0.0858(12) 0.0441(9) 0.0371(8) 0.0207(7) 0.0191(8) 0.0228(8)
F4 0.0291(7) 0.0596(10) 0.0404(8) 0.0082(7) -0.0043(6) -0.0087(7)
C40 0.0277(12) 0.0262(11) 0.0341(12) -0.0006(9) 0.0024(10) 0.0068(9)
C37 0.0256(11) 0.0192(10) 0.0246(11) 0.0034(8) 0.0054(8) 0.0007(8)
C38 0.0232(11) 0.0260(11) 0.0296(11) 0.0033(9) 0.0016(9) 0.0055(9)
C39 0.0261(11) 0.0220(10) 0.0305(11) 0.0019(8) 0.0072(9) 0.0070(8)
C34 0.0293(11) 0.0204(10) 0.0202(10) 0.0041(8) 0.0080(8) 0.0005(8)
C33 0.0289(11) 0.0231(10) 0.0231(11) 0.0067(9) 0.0072(9) 0.0034(9)
C32 0.0256(11) 0.0238(10) 0.0229(10) 0.0074(9) 0.0063(8) 0.0036(8)
C23 0.0266(11) 0.0196(10) 0.0197(10) 0.0058(8) 0.0059(8) 0.0001(8)
C24 0.0249(11) 0.0206(10) 0.0190(10) 0.0075(8) 0.0064(8) 0.0015(8)
C25 0.0232(11) 0.0285(11) 0.0214(10) 0.0053(8) 0.0034(8) -0.0016(8)
C26 0.0217(11) 0.0362(12) 0.0262(11) 0.0099(9) 0.0044(9) 0.0019(9)
C27 0.0286(12) 0.0278(11) 0.0292(11) 0.0096(9) 0.0123(9) 0.0074(9)
C30 0.0290(12) 0.0255(11) 0.0480(15) 0.0043(10) -0.0021(11) 0.0064(9)
C21 0.0255(11) 0.0212(10) 0.0292(11) 0.0086(8) 0.0027(9) 0.0011(8)
C22 0.0254(11) 0.0211(10) 0.0283(11) 0.0073(8) 0.0071(9) 0.0046(8)
C29 0.0237(10) 0.0207(10) 0.0198(10) 0.0063(8) 0.0055(8) 0.0007(8)
N2 0.0255(9) 0.0196(8) 0.0241(9) 0.0055(7) 0.0028(7) 0.0004(7)
C28 0.0278(11) 0.0211(10) 0.0234(10) 0.0071(8) 0.0096(9) 0.0025(8)
C31 0.0375(13) 0.0205(10) 0.0303(12) 0.0031(9) 0.0109(10) 0.0043(9)
C36 0.0259(11) 0.0175(10) 0.0271(11) 0.0071(8) 0.0072(9) 0.0051(8)
C35 0.0252(11) 0.0235(10) 0.0224(10) 0.0085(8) 0.0035(8) 0.0025(8)
C10 0.0254(11) 0.0256(11) 0.0331(12) 0.0081(9) 0.0058(9) 0.0069(9)
C1 0.0206(10) 0.0204(10) 0.0236(10) 0.0032(8) 0.0074(8) 0.0061(8)
C2 0.0204(10) 0.0185(10) 0.0236(10) -0.0006(8) 0.0065(8) 0.0030(8)
C3 0.0180(10) 0.0215(10) 0.0187(10) -0.0005(7) 0.0064(8) 0.0061(8)
C12 0.0209(10) 0.0197(10) 0.0218(10) 0.0012(8) 0.0058(9) 0.0047(8)
C13 0.0212(10) 0.0193(10) 0.0234(11) 0.0013(8) 0.0081(9) 0.0037(8)
C14 0.0184(10) 0.0226(10) 0.0187(10) 0.0007(8) 0.0065(8) 0.0058(8)
C15 0.0244(11) 0.0199(10) 0.0233(10) 0.0025(8) 0.0058(8) 0.0056(8)
C16 0.0225(10) 0.0201(10) 0.0265(11) -0.0007(8) 0.0046(8) 0.0003(8)
C17 0.0197(10) 0.0261(11) 0.0224(10) -0.0005(8) 0.0042(8) 0.0054(8)
C20 0.0256(11) 0.0308(12) 0.0294(12) 0.0030(9) 0.0009(9) 0.0057(9)
N1 0.0202(9) 0.0231(9) 0.0219(9) 0.0025(7) 0.0061(7) 0.0063(7)
C9 0.0186(10) 0.0205(10) 0.0199(10) 0.0005(8) 0.0071(8) 0.0050(8)
C4 0.0177(10) 0.0202(10) 0.0197(10) 0.0003(8) 0.0072(8) 0.0058(8)
C5 0.0245(11) 0.0231(10) 0.0240(10) 0.0038(8) 0.0069(8) 0.0075(8)
C6 0.0333(12) 0.0198(10) 0.0317(12) 0.0061(8) 0.0128(10) 0.0064(9)
C7 0.0264(11) 0.0214(10) 0.0319(12) -0.0020(9) 0.0110(9) -0.0004(8)
C8 0.0191(10) 0.0234(10) 0.0229(10) -0.0030(8) 0.0075(8) 0.0029(8)
C11 0.0221(11) 0.0307(11) 0.0297(12) -0.0005(9) 0.0037(9) 0.0006(9)
C19 0.0242(11) 0.0230(10) 0.0238(10) 0.0027(8) 0.0051(8) -0.0001(8)
C18 0.0274(11) 0.0243(11) 0.0245(11) 0.0072(8) 0.0048(9) 0.0051(9)
F11A 0.0651(13) 0.0498(11) 0.0290(9) -0.0031(8) 0.0135(8) -0.0074(9)
F10A 0.0267(9) 0.0534(12) 0.0524(12) -0.0248(9) 0.0049(8) -0.0085(8)
F12A 0.0860(16) 0.0271(9) 0.0426(11) -0.0118(8) -0.0179(10) 0.0333(9)

loop_
_atom_type_symbol
_atom_type_description
_atom_type_scat_dispersion_real
_atom_type_scat_dispersion_imag
_atom_type_scat_source
C C 0.0033 0.0016 'International Tables Vol C Tables 4.2.6.8 and 6.1.1.4'
H H 0.0000 0.0000 'International Tables Vol C Tables 4.2.6.8 and 6.1.1.4'
N N 0.0061 0.0033 'International Tables Vol C Tables 4.2.6.8 and 6.1.1.4'
F F 0.0171 0.0103 'International Tables Vol C Tables 4.2.6.8 and 6.1.1.4'

loop_
_geom_angle_atom_site_label_1
_geom_angle_atom_site_label_2
_geom_angle_atom_site_label_3
_geom_angle
F11B C40 F12B 106.1(2)
F12A C40 F10A 112.6(2)
F11B C40 F10B 105.8(2)
F12B C40 F10B 105.7(2)
F12A C40 F11A 102.2(2)
F10A C40 F11A 101.8(2)
F11B C40 C37 116.6(5)
F12B C40 C37 115.9(5)
F12A C40 C37 113.97(19)
F10A C40 C37 114.70(18)
F10B C40 C37 105.8(5)
F11A C40 C37 110.11(18)
C36 C37 C38 120.37(19)
C36 C37 C40 119.86(18)
C38 C37 C40 119.76(19)
C39 C38 C37 119.4(2)
C39 C38 H38 120.3
C37 C38 H38 120.3
C38 C39 C34 120.80(19)
C38 C39 H39 119.6
C34 C39 H39 119.6
C39 C34 C35 119.34(18)
C39 C34 C33 120.89(18)
C35 C34 C33 119.73(19)
C32 C33 C34 177.9(2)
C33 C32 C23 178.1(2)
C22 C23 C32 120.22(18)
C22 C23 C24 118.89(18)
C32 C23 C24 120.89(19)
C25 C24 C29 119.41(18)
C25 C24 C23 123.08(19)
C29 C24 C23 117.51(18)
C26 C25 C24 119.80(19)
C26 C25 H25 120.1
C24 C25 H25 120.1
C25 C26 C27 120.7(2)
C25 C26 H26 119.6
C27 C26 H26 119.6
C28 C27 C26 121.91(19)
C28 C27 H27 119.0
C26 C27 H27 119.0
F8 C30 F7 108.5(2)
F8 C30 F9 105.9(2)
F7 C30 F9 105.55(19)
F8 C30 C21 112.48(19)
F7 C30 C21 112.7(2)
F9 C30 C21 111.2(2)
N2 C21 C22 125.5(2)
N2 C21 C30 114.52(19)
C22 C21 C30 119.90(19)
C23 C22 C21 118.27(19)
C23 C22 H22 120.9
C21 C22 H22 120.9
N2 C29 C24 122.52(18)
N2 C29 C28 117.56(18)
C24 C29 C28 119.92(19)
C21 N2 C29 117.27(18)
C27 C28 C29 118.22(19)
C27 C28 C31 122.21(19)
C29 C28 C31 119.58(19)
C28 C31 H31A 109.5
C28 C31 H31B 109.5
H31A C31 H31B 109.5
C28 C31 H31C 109.5
H31A C31 H31C 109.5
H31B C31 H31C 109.5
C35 C36 C37 120.26(18)
C35 C36 H36 119.9
C37 C36 H36 119.9
C36 C35 C34 119.84(19)
C36 C35 H35 120.1
C34 C35 H35 120.1
F1 C10 F3 107.28(19)
F1 C10 F2 106.58(17)
F3 C10 F2 105.34(18)
F1 C10 C1 112.78(18)
F3 C10 C1 111.84(17)
F2 C10 C1 112.55(18)
N1 C1 C2 125.53(19)
N1 C1 C10 114.21(18)
C2 C1 C10 120.25(18)
C3 C2 C1 118.43(18)
C3 C2 H2 120.8
C1 C2 H2 120.8
C2 C3 C4 118.78(18)
C2 C3 C12 119.93(18)
C4 C3 C12 121.28(18)
C13 C12 C3 176.6(2)
C12 C13 C14 178.3(2)
C15 C14 C19 119.16(19)
C15 C14 C13 120.20(18)
C19 C14 C13 120.64(18)
C16 C15 C14 120.34(19)
C16 C15 H15 119.8
C14 C15 H15 119.8
C15 C16 C17 119.87(19)
C15 C16 H16 120.1
C17 C16 H16 120.1
C16 C17 C18 120.19(19)
C16 C17 C20 120.31(19)
C18 C17 C20 119.49(19)
F6 C20 F5 108.3(2)
F6 C20 F4 104.75(18)
F5 C20 F4 105.17(18)
F6 C20 C17 112.80(18)
F5 C20 C17 112.17(18)
F4 C20 C17 113.11(19)
C1 N1 C9 117.18(17)
N1 C9 C4 122.44(18)
N1 C9 C8 117.82(18)
C4 C9 C8 119.73(18)
C5 C4 C3 122.78(19)
C5 C4 C9 119.62(18)
C3 C4 C9 117.60(18)
C6 C5 C4 119.8(2)
C6 C5 H5 120.1
C4 C5 H5 120.1
C5 C6 C7 120.8(2)
C5 C6 H6 119.6
C7 C6 H6 119.6
C8 C7 C6 122.1(2)
C8 C7 H7 118.9
C6 C7 H7 118.9
C7 C8 C9 118.03(19)
C7 C8 C11 121.96(19)
C9 C8 C11 120.01(19)
C8 C11 H11A 109.5
C8 C11 H11B 109.5
H11A C11 H11B 109.5
C8 C11 H11C 109.5
H11A C11 H11C 109.5
H11B C11 H11C 109.5
C18 C19 C14 120.29(19)
C18 C19 H19 119.9
C14 C19 H19 119.9
C19 C18 C17 120.2(2)
C19 C18 H18 119.9
C17 C18 H18 119.9

loop_
_geom_bond_atom_site_label_1
_geom_bond_atom_site_label_2
_geom_bond_distance
F7 C30 1.335(3)
F8 C30 1.331(3)
F9 C30 1.345(3)
F1 C10 1.323(2)
F6 C20 1.329(3)
F5 C20 1.335(3)
F2 C10 1.337(3)
F3 C10 1.335(3)
F4 C20 1.340(3)
C40 F11B 1.298(2)
C40 F12B 1.299(2)
C40 F12A 1.302(3)
C40 F10A 1.306(3)
C40 F10B 1.307(2)
C40 F11A 1.391(3)
C40 C37 1.493(3)
C37 C36 1.389(3)
C37 C38 1.393(3)
C38 C39 1.384(3)
C38 H38 0.9500
C39 C34 1.394(3)
C39 H39 0.9500
C34 C35 1.403(3)
C34 C33 1.432(3)
C33 C32 1.201(3)
C32 C23 1.430(3)
C23 C22 1.373(3)
C23 C24 1.432(3)
C24 C25 1.412(3)
C24 C29 1.424(3)
C25 C26 1.366(3)
C25 H25 0.9500
C26 C27 1.410(3)
C26 H26 0.9500
C27 C28 1.368(3)
C27 H27 0.9500
C30 C21 1.506(3)
C21 N2 1.313(3)
C21 C22 1.405(3)
C22 H22 0.9500
C29 N2 1.363(3)
C29 C28 1.431(3)
C28 C31 1.503(3)
C31 H31A 0.9800
C31 H31B 0.9800
C31 H31C 0.9800
C36 C35 1.383(3)
C36 H36 0.9500
C35 H35 0.9500
C10 C1 1.508(3)
C1 N1 1.315(3)
C1 C2 1.400(3)
C2 C3 1.377(3)
C2 H2 0.9500
C3 C4 1.427(3)
C3 C12 1.430(3)
C12 C13 1.201(3)
C13 C14 1.432(3)
C14 C15 1.395(3)
C14 C19 1.400(3)
C15 C16 1.384(3)
C15 H15 0.9500
C16 C17 1.387(3)
C16 H16 0.9500
C17 C18 1.388(3)
C17 C20 1.497(3)
N1 C9 1.364(3)
C9 C4 1.428(3)
C9 C8 1.433(3)
C4 C5 1.411(3)
C5 C6 1.363(3)
C5 H5 0.9500
C6 C7 1.411(3)
C6 H6 0.9500
C7 C8 1.370(3)
C7 H7 0.9500
C8 C11 1.500(3)
C11 H11A 0.9800
C11 H11B 0.9800
C11 H11C 0.9800
C19 C18 1.376(3)
C19 H19 0.9500
C18 H18 0.9500

loop_
_geom_torsion_atom_site_label_1
_geom_torsion_atom_site_label_2
_geom_torsion_atom_site_label_3
_geom_torsion_atom_site_label_4
_geom_torsion
F11B C40 C37 C36 -32.7(5)
F12B C40 C37 C36 -158.8(5)
F12A C40 C37 C36 20.2(3)
F10A C40 C37 C36 152.0(2)
F10B C40 C37 C36 84.5(5)
F11A C40 C37 C36 -93.9(2)
F11B C40 C37 C38 145.8(5)
F12B C40 C37 C38 19.7(5)
F12A C40 C37 C38 -161.2(2)
F10A C40 C37 C38 -29.4(3)
F10B C40 C37 C38 -97.0(5)
F11A C40 C37 C38 84.7(2)
C36 C37 C38 C39 1.7(3)
C40 C37 C38 C39 -176.9(2)
C37 C38 C39 C34 -0.2(3)
C38 C39 C34 C35 -1.5(3)
C38 C39 C34 C33 176.4(2)
C22 C23 C24 C25 -178.25(19)
C32 C23 C24 C25 2.7(3)
C22 C23 C24 C29 1.8(3)
C32 C23 C24 C29 -177.28(18)
C29 C24 C25 C26 0.3(3)
C23 C24 C25 C26 -179.63(19)
C24 C25 C26 C27 0.3(3)
C25 C26 C27 C28 -0.3(3)
F8 C30 C21 N2 157.4(2)
F7 C30 C21 N2 34.4(3)
F9 C30 C21 N2 -84.0(2)
F8 C30 C21 C22 -25.3(3)
F7 C30 C21 C22 -148.3(2)
F9 C30 C21 C22 93.4(2)
C32 C23 C22 C21 178.13(18)
C24 C23 C22 C21 -1.0(3)
N2 C21 C22 C23 -0.4(3)
C30 C21 C22 C23 -177.49(19)
C25 C24 C29 N2 178.64(18)
C23 C24 C29 N2 -1.4(3)
C25 C24 C29 C28 -1.0(3)
C23 C24 C29 C28 178.93(17)
C22 C21 N2 C29 0.9(3)
C30 C21 N2 C29 178.06(18)
C24 C29 N2 C21 0.1(3)
C28 C29 N2 C21 179.76(18)
C26 C27 C28 C29 -0.4(3)
C26 C27 C28 C31 179.71(19)
N2 C29 C28 C27 -178.60(18)
C24 C29 C28 C27 1.1(3)
N2 C29 C28 C31 1.3(3)
C24 C29 C28 C31 -179.08(18)
C38 C37 C36 C35 -1.4(3)
C40 C37 C36 C35 177.15(19)
C37 C36 C35 C34 -0.4(3)
C39 C34 C35 C36 1.8(3)
C33 C34 C35 C36 -176.11(18)
F1 C10 C1 N1 57.5(2)
F3 C10 C1 N1 -63.5(2)
F2 C10 C1 N1 178.11(17)
F1 C10 C1 C2 -123.5(2)
F3 C10 C1 C2 115.5(2)
F2 C10 C1 C2 -2.8(3)
N1 C1 C2 C3 0.4(3)
C10 C1 C2 C3 -178.57(17)
C1 C2 C3 C4 1.5(3)
C1 C2 C3 C12 -178.08(17)
C19 C14 C15 C16 -0.4(3)
C13 C14 C15 C16 -179.86(17)
C14 C15 C16 C17 0.1(3)
C15 C16 C17 C18 0.3(3)
C15 C16 C17 C20 -179.02(18)
C16 C17 C20 F6 -142.3(2)
C18 C17 C20 F6 38.3(3)
C16 C17 C20 F5 95.1(2)
C18 C17 C20 F5 -84.2(2)
C16 C17 C20 F4 -23.6(3)
C18 C17 C20 F4 157.01(18)
C2 C1 N1 C9 -1.3(3)
C10 C1 N1 C9 177.72(16)
C1 N1 C9 C4 0.3(3)
C1 N1 C9 C8 -178.66(16)
C2 C3 C4 C5 177.11(17)
C12 C3 C4 C5 -3.3(3)
C2 C3 C4 C9 -2.3(3)
C12 C3 C4 C9 177.28(16)
N1 C9 C4 C5 -177.99(17)
C8 C9 C4 C5 1.0(3)
N1 C9 C4 C3 1.4(3)
C8 C9 C4 C3 -179.63(16)
C3 C4 C5 C6 179.92(18)
C9 C4 C5 C6 -0.7(3)
C4 C5 C6 C7 0.2(3)
C5 C6 C7 C8 0.0(3)
C6 C7 C8 C9 0.2(3)
C6 C7 C8 C11 179.71(18)
N1 C9 C8 C7 178.29(17)
C4 C9 C8 C7 -0.7(3)
N1 C9 C8 C11 -1.2(3)
C4 C9 C8 C11 179.78(17)
C15 C14 C19 C18 0.3(3)
C13 C14 C19 C18 179.79(18)
C14 C19 C18 C17 0.1(3)
C16 C17 C18 C19 -0.4(3)
C20 C17 C18 C19 178.97(18)
